data_4025057
loop_
_publ_author_name
'Ali H. Younes'
'Lu Zhang'
'Ronald J. Clark'
'Lei Zhu'

_publ_section_title
;
Fluorescence of 5-Arylvinyl-5'-Methyl-2,2'-Bipyridyl Ligands and Their
Zinc Complexes
;
_journal_name_full 'Journal of Organic Chemistry'
_journal_page_first 8761
_journal_page_last 8772
_journal_paper_doi 10.1021/jo901889y
_journal_volume 74
_journal_year 2009
_chemical_formula_moiety 'C18 H17 N3'
_chemical_formula_sum 'C18 H17 N3'
_chemical_formula_weight 275.35
_chemical_name_systematic
; 
 ? 
;
_space_group_IT_number 14
_symmetry_cell_setting monoclinic
_symmetry_space_group_name_Hall '-P 2yn'
_symmetry_space_group_name_H-M 'P 1 21/n 1'
_atom_sites_solution_hydrogens geom
_atom_sites_solution_primary direct
_atom_sites_solution_secondary difmap
_audit_creation_method SHELXL-97
_cell_angle_alpha 90.00
_cell_angle_beta 90.116(2)
_cell_angle_gamma 90.00
_cell_formula_units_Z 4
_cell_length_a 7.3834(8)
_cell_length_b 22.903(3)
_cell_length_c 8.4719(9)
_cell_measurement_reflns_used 8833
_cell_measurement_temperature 153(2)
_cell_measurement_theta_max 26.41
_cell_measurement_theta_min 2.56
_cell_volume 1432.6(3)
_computing_cell_refinement 'Bruker SMART'
_computing_data_collection 'Bruker SMART'
_computing_data_reduction 'Bruker SAINT'
_computing_molecular_graphics 'Bruker SHELXTL'
_computing_publication_material 'Bruker SHELXTL'
_computing_structure_refinement 'SHELXL-97 (Sheldrick, 2008)'
_computing_structure_solution 'SHELXS-97 (Sheldrick, 2008)'
_diffrn_ambient_temperature 153(2)
_diffrn_measured_fraction_theta_full 1.000
_diffrn_measured_fraction_theta_max 1.000
_diffrn_measurement_device_type 'CCD area detector'
_diffrn_measurement_method 'phi and omega scans'
_diffrn_radiation_monochromator graphite
_diffrn_radiation_source 'fine-focus sealed tube'
_diffrn_radiation_type MoK\a
_diffrn_radiation_wavelength 0.71073
_diffrn_reflns_av_R_equivalents 0.0261
_diffrn_reflns_av_sigmaI/netI 0.0187
_diffrn_reflns_limit_h_max 9
_diffrn_reflns_limit_h_min -9
_diffrn_reflns_limit_k_max 28
_diffrn_reflns_limit_k_min -28
_diffrn_reflns_limit_l_max 10
_diffrn_reflns_limit_l_min -10
_diffrn_reflns_number 14822
_diffrn_reflns_theta_full 26.41
_diffrn_reflns_theta_max 26.41
_diffrn_reflns_theta_min 1.78
_exptl_absorpt_coefficient_mu 0.077
_exptl_absorpt_correction_T_max 0.9832
_exptl_absorpt_correction_T_min 0.8840
_exptl_absorpt_correction_type empirical
_exptl_absorpt_process_details SADABS
_exptl_crystal_colour light
_exptl_crystal_density_diffrn 1.277
_exptl_crystal_density_meas 0
_exptl_crystal_density_method 'not measured'
_exptl_crystal_description FlatPlat
_exptl_crystal_F_000 584
_exptl_crystal_size_max 0.31
_exptl_crystal_size_mid 0.24
_exptl_crystal_size_min 0.22
_refine_diff_density_max 0.251
_refine_diff_density_min -0.247
_refine_diff_density_rms 0.043
_refine_ls_extinction_method none
_refine_ls_goodness_of_fit_ref 0.981
_refine_ls_hydrogen_treatment constr
_refine_ls_matrix_type full
_refine_ls_number_parameters 192
_refine_ls_number_reflns 2930
_refine_ls_number_restraints 0
_refine_ls_restrained_S_all 0.981
_refine_ls_R_factor_all 0.0471
_refine_ls_R_factor_gt 0.0432
_refine_ls_shift/su_max 0.015
_refine_ls_shift/su_mean 0.000
_refine_ls_structure_factor_coef Fsqd
_refine_ls_weighting_details 'calc w=1/[\s^2^(Fo^2^)+(0.0554P)^2^+0.6971P] where P=(Fo^2^+2Fc^2^)/3'
_refine_ls_weighting_scheme calc
_refine_ls_wR_factor_gt 0.1090
_refine_ls_wR_factor_ref 0.1120
_reflns_number_gt 2644
_reflns_number_total 2930
_reflns_threshold_expression >2sigma(I)
_cod_data_source_file jo901889y_si_001.cif
_cod_data_source_block zhu15
_cod_depositor_comments
;
The following automatic conversions were performed:
'_symmetry_cell_setting' value 'Monoclinic' changed to 'monoclinic'
according to '/home/saulius/struct/CIF-dictionaries/cif_core.dic'
dictionary named 'cif_core.dic' version 2.4.1 from 2010-06-29.

Automatic conversion script
Id: cif_fix_enum 1527 2010-12-29 10:47:43Z saulius 
;
_cod_original_sg_symbol_Hall -P2yn
_cod_original_sg_symbol_H-M P2(1)/n
_cod_database_code 4025057

loop_
_symmetry_equiv_pos_as_xyz
'x, y, z'
'-x+1/2, y+1/2, -z+1/2'
'-x, -y, -z'
'x-1/2, -y-1/2, z-1/2'

loop_
_atom_site_label
_atom_site_type_symbol
_atom_site_fract_x
_atom_site_fract_y
_atom_site_fract_z
_atom_site_U_iso_or_equiv
_atom_site_adp_type
_atom_site_occupancy
_atom_site_symmetry_multiplicity
_atom_site_calc_flag
_atom_site_refinement_flags
_atom_site_disorder_assembly
_atom_site_disorder_group
C1 C 0.99372(19) 1.13827(6) 0.57931(17) 0.0320(3) Uani 1 1 d . . .
H1A H 1.0433 1.1681 0.5086 0.048 Uiso 1 1 calc R . .
H1B H 1.0914 1.1125 0.6150 0.048 Uiso 1 1 calc R . .
H1C H 0.9379 1.1572 0.6708 0.048 Uiso 1 1 calc R . .
C2 C 0.85332(18) 1.10302(6) 0.49252(14) 0.0246(3) Uani 1 1 d . . .
C3 C 0.67037(18) 1.11619(6) 0.49530(15) 0.0274(3) Uani 1 1 d . . .
H3 H 0.6284 1.1489 0.5536 0.033 Uiso 1 1 calc R . .
C4 C 0.54876(18) 1.08168(6) 0.41305(15) 0.0259(3) Uani 1 1 d . . .
H4 H 0.4229 1.0904 0.4145 0.031 Uiso 1 1 calc R . .
C5 C 0.61365(16) 1.03401(5) 0.32801(14) 0.0211(3) Uani 1 1 d . . .
C6 C 0.90438(17) 1.05485(6) 0.40346(15) 0.0251(3) Uani 1 1 d . . .
H6 H 1.0297 1.0456 0.3993 0.030 Uiso 1 1 calc R . .
C7 C 0.48895(16) 0.99578(5) 0.23720(14) 0.0205(3) Uani 1 1 d . . .
C8 C 0.55287(17) 0.94792(5) 0.15109(14) 0.0225(3) Uani 1 1 d . . .
H8 H 0.6784 0.9388 0.1508 0.027 Uiso 1 1 calc R . .
C9 C 0.43228(17) 0.91414(5) 0.06658(14) 0.0229(3) Uani 1 1 d . . .
H9 H 0.4746 0.8820 0.0060 0.027 Uiso 1 1 calc R . .
C10 C 0.24732(17) 0.92733(5) 0.07035(14) 0.0221(3) Uani 1 1 d . . .
C11 C 0.19809(17) 0.97592(6) 0.15978(15) 0.0246(3) Uani 1 1 d . . .
H11 H 0.0731 0.9857 0.1637 0.030 Uiso 1 1 calc R . .
C12 C 0.10598(17) 0.89399(6) -0.00914(15) 0.0243(3) Uani 1 1 d . . .
H12 H -0.0145 0.9076 0.0045 0.029 Uiso 1 1 calc R . .
C13 C 0.12602(17) 0.84653(5) -0.09884(14) 0.0236(3) Uani 1 1 d . . .
H13 H 0.2450 0.8319 -0.1149 0.028 Uiso 1 1 calc R . .
C14 C -0.02346(18) 0.81603(5) -0.17300(15) 0.0241(3) Uani 1 1 d . . .
C15 C -0.20201(18) 0.83223(6) -0.19194(16) 0.0304(3) Uani 1 1 d . . .
H15 H -0.2549 0.8679 -0.1579 0.037 Uiso 1 1 calc R . .
C16 C -0.29186(19) 0.78663(6) -0.27051(18) 0.0346(3) Uani 1 1 d . . .
H16 H -0.4163 0.7857 -0.2990 0.042 Uiso 1 1 calc R . .
C17 C -0.1674(2) 0.74382(6) -0.29829(17) 0.0327(3) Uani 1 1 d . . .
H17 H -0.1907 0.7077 -0.3496 0.039 Uiso 1 1 calc R . .
C18 C 0.1632(2) 0.72874(7) -0.2539(2) 0.0476(4) Uani 1 1 d . . .
H18A H 0.1355 0.6882 -0.2821 0.071 Uiso 1 1 calc R . .
H18B H 0.2279 0.7296 -0.1529 0.071 Uiso 1 1 calc R . .
H18C H 0.2390 0.7462 -0.3361 0.071 Uiso 1 1 calc R . .
N1 N 0.79048(14) 1.02061(5) 0.32329(13) 0.0238(3) Uani 1 1 d . . .
N2 N 0.31244(14) 1.00975(5) 0.24012(13) 0.0238(2) Uani 1 1 d . . .
N3 N -0.00412(16) 0.76155(5) -0.24016(14) 0.0288(3) Uani 1 1 d . . .

loop_
_atom_site_aniso_label
_atom_site_aniso_U_11
_atom_site_aniso_U_22
_atom_site_aniso_U_33
_atom_site_aniso_U_23
_atom_site_aniso_U_13
_atom_site_aniso_U_12
C1 0.0294(7) 0.0383(8) 0.0283(7) -0.0050(6) -0.0018(5) -0.0087(6)
C2 0.0269(7) 0.0270(6) 0.0199(6) 0.0017(5) -0.0005(5) -0.0056(5)
C3 0.0293(7) 0.0266(7) 0.0264(7) -0.0057(5) 0.0014(5) -0.0006(5)
C4 0.0218(6) 0.0280(7) 0.0277(7) -0.0028(5) -0.0002(5) 0.0019(5)
C5 0.0219(6) 0.0218(6) 0.0197(6) 0.0024(5) -0.0003(5) -0.0011(5)
C6 0.0196(6) 0.0295(7) 0.0263(6) 0.0018(5) -0.0011(5) -0.0013(5)
C7 0.0211(6) 0.0205(6) 0.0200(6) 0.0031(5) 0.0002(5) -0.0005(5)
C8 0.0194(6) 0.0231(6) 0.0249(6) 0.0011(5) 0.0008(5) 0.0010(5)
C9 0.0257(6) 0.0199(6) 0.0231(6) -0.0012(5) 0.0021(5) 0.0014(5)
C10 0.0241(6) 0.0218(6) 0.0204(6) 0.0020(5) -0.0001(5) -0.0019(5)
C11 0.0193(6) 0.0262(6) 0.0283(7) -0.0022(5) -0.0003(5) 0.0009(5)
C12 0.0218(6) 0.0255(6) 0.0255(6) 0.0008(5) -0.0008(5) -0.0008(5)
C13 0.0228(6) 0.0245(6) 0.0234(6) 0.0019(5) -0.0027(5) 0.0001(5)
C14 0.0278(7) 0.0223(6) 0.0221(6) 0.0015(5) -0.0015(5) -0.0018(5)
C15 0.0263(7) 0.0315(7) 0.0335(7) -0.0021(6) -0.0005(5) -0.0010(5)
C16 0.0257(7) 0.0380(8) 0.0400(8) 0.0015(6) -0.0054(6) -0.0079(6)
C17 0.0362(8) 0.0272(7) 0.0347(8) -0.0004(6) -0.0104(6) -0.0087(6)
C18 0.0421(9) 0.0349(8) 0.0656(11) -0.0204(8) -0.0181(8) 0.0109(7)
N1 0.0211(5) 0.0245(5) 0.0259(6) -0.0004(4) -0.0008(4) -0.0003(4)
N2 0.0207(5) 0.0240(5) 0.0268(6) -0.0034(4) -0.0003(4) -0.0002(4)
N3 0.0313(6) 0.0234(6) 0.0317(6) -0.0027(4) -0.0087(5) -0.0003(5)

loop_
_atom_type_symbol
_atom_type_description
_atom_type_scat_dispersion_real
_atom_type_scat_dispersion_imag
_atom_type_scat_source
C C 0.0033 0.0016 'International Tables Vol C Tables 4.2.6.8 and 6.1.1.4'
H H 0.0000 0.0000 'International Tables Vol C Tables 4.2.6.8 and 6.1.1.4'
N N 0.0061 0.0033 'International Tables Vol C Tables 4.2.6.8 and 6.1.1.4'

loop_
_geom_angle_atom_site_label_1
_geom_angle_atom_site_label_2
_geom_angle_atom_site_label_3
_geom_angle
_geom_angle_site_symmetry_1
_geom_angle_site_symmetry_3
_geom_angle_publ_flag
C2 C1 H1A 109.5 . . ?
C2 C1 H1B 109.5 . . ?
H1A C1 H1B 109.5 . . ?
C2 C1 H1C 109.5 . . ?
H1A C1 H1C 109.5 . . ?
H1B C1 H1C 109.5 . . ?
C3 C2 C6 116.63(12) . . ?
C3 C2 C1 123.10(12) . . ?
C6 C2 C1 120.27(12) . . ?
C2 C3 C4 119.96(12) . . ?
C2 C3 H3 120.0 . . ?
C4 C3 H3 120.0 . . ?
C3 C4 C5 118.98(12) . . ?
C3 C4 H4 120.5 . . ?
C5 C4 H4 120.5 . . ?
N1 C5 C4 122.02(12) . . ?
N1 C5 C7 116.88(11) . . ?
C4 C5 C7 121.10(11) . . ?
N1 C6 C2 124.87(12) . . ?
N1 C6 H6 117.6 . . ?
C2 C6 H6 117.6 . . ?
N2 C7 C8 121.67(11) . . ?
N2 C7 C5 116.81(11) . . ?
C8 C7 C5 121.52(11) . . ?
C9 C8 C7 119.48(11) . . ?
C9 C8 H8 120.3 . . ?
C7 C8 H8 120.3 . . ?
C8 C9 C10 119.75(11) . . ?
C8 C9 H9 120.1 . . ?
C10 C9 H9 120.1 . . ?
C11 C10 C9 116.11(11) . . ?
C11 C10 C12 118.81(11) . . ?
C9 C10 C12 125.07(11) . . ?
N2 C11 C10 125.18(12) . . ?
N2 C11 H11 117.4 . . ?
C10 C11 H11 117.4 . . ?
C13 C12 C10 127.58(12) . . ?
C13 C12 H12 116.2 . . ?
C10 C12 H12 116.2 . . ?
C12 C13 C14 123.68(12) . . ?
C12 C13 H13 118.2 . . ?
C14 C13 H13 118.2 . . ?
C15 C14 N3 107.17(11) . . ?
C15 C14 C13 130.42(12) . . ?
N3 C14 C13 122.41(12) . . ?
C14 C15 C16 107.80(12) . . ?
C14 C15 H15 126.1 . . ?
C16 C15 H15 126.1 . . ?
C17 C16 C15 107.37(13) . . ?
C17 C16 H16 126.3 . . ?
C15 C16 H16 126.3 . . ?
N3 C17 C16 108.60(12) . . ?
N3 C17 H17 125.7 . . ?
C16 C17 H17 125.7 . . ?
N3 C18 H18A 109.5 . . ?
N3 C18 H18B 109.5 . . ?
H18A C18 H18B 109.5 . . ?
N3 C18 H18C 109.5 . . ?
H18A C18 H18C 109.5 . . ?
H18B C18 H18C 109.5 . . ?
C6 N1 C5 117.55(11) . . ?
C11 N2 C7 117.80(11) . . ?
C17 N3 C14 109.05(12) . . ?
C17 N3 C18 124.69(12) . . ?
C14 N3 C18 126.21(12) . . ?

loop_
_geom_bond_atom_site_label_1
_geom_bond_atom_site_label_2
_geom_bond_distance
_geom_bond_site_symmetry_2
_geom_bond_publ_flag
C1 C2 1.5046(18) . ?
C1 H1A 0.9800 . ?
C1 H1B 0.9800 . ?
C1 H1C 0.9800 . ?
C2 C3 1.3844(19) . ?
C2 C6 1.3890(18) . ?
C3 C4 1.3834(18) . ?
C3 H3 0.9500 . ?
C4 C5 1.3937(17) . ?
C4 H4 0.9500 . ?
C5 N1 1.3419(16) . ?
C5 C7 1.4844(17) . ?
C6 N1 1.3347(17) . ?
C6 H6 0.9500 . ?
C7 N2 1.3422(16) . ?
C7 C8 1.3991(17) . ?
C8 C9 1.3789(18) . ?
C8 H8 0.9500 . ?
C9 C10 1.3991(18) . ?
C9 H9 0.9500 . ?
C10 C11 1.3949(18) . ?
C10 C12 1.4569(17) . ?
C11 N2 1.3320(16) . ?
C11 H11 0.9500 . ?
C12 C13 1.3347(18) . ?
C12 H12 0.9500 . ?
C13 C14 1.4485(18) . ?
C13 H13 0.9500 . ?
C14 C15 1.3786(19) . ?
C14 N3 1.3790(17) . ?
C15 C16 1.4044(19) . ?
C15 H15 0.9500 . ?
C16 C17 1.365(2) . ?
C16 H16 0.9500 . ?
C17 N3 1.3632(18) . ?
C17 H17 0.9500 . ?
C18 N3 1.4506(19) . ?
C18 H18A 0.9800 . ?
C18 H18B 0.9800 . ?
C18 H18C 0.9800 . ?

loop_
_geom_torsion_atom_site_label_1
_geom_torsion_atom_site_label_2
_geom_torsion_atom_site_label_3
_geom_torsion_atom_site_label_4
_geom_torsion
_geom_torsion_site_symmetry_1
_geom_torsion_site_symmetry_2
_geom_torsion_site_symmetry_3
_geom_torsion_site_symmetry_4
_geom_torsion_publ_flag
C6 C2 C3 C4 0.56(19) . . . . ?
C1 C2 C3 C4 -179.76(12) . . . . ?
C2 C3 C4 C5 -0.1(2) . . . . ?
C3 C4 C5 N1 -0.10(19) . . . . ?
C3 C4 C5 C7 -179.72(11) . . . . ?
C3 C2 C6 N1 -0.8(2) . . . . ?
C1 C2 C6 N1 179.50(12) . . . . ?
N1 C5 C7 N2 -179.04(10) . . . . ?
C4 C5 C7 N2 0.61(17) . . . . ?
N1 C5 C7 C8 0.16(17) . . . . ?
C4 C5 C7 C8 179.81(11) . . . . ?
N2 C7 C8 C9 0.12(18) . . . . ?
C5 C7 C8 C9 -179.04(11) . . . . ?
C7 C8 C9 C10 -1.27(18) . . . . ?
C8 C9 C10 C11 1.24(18) . . . . ?
C8 C9 C10 C12 -177.84(11) . . . . ?
C9 C10 C11 N2 -0.11(19) . . . . ?
C12 C10 C11 N2 179.03(12) . . . . ?
C11 C10 C12 C13 -179.79(13) . . . . ?
C9 C10 C12 C13 -0.7(2) . . . . ?
C10 C12 C13 C14 179.77(12) . . . . ?
C12 C13 C14 C15 12.1(2) . . . . ?
C12 C13 C14 N3 -167.69(12) . . . . ?
N3 C14 C15 C16 0.48(15) . . . . ?
C13 C14 C15 C16 -179.34(13) . . . . ?
C14 C15 C16 C17 -0.16(16) . . . . ?
C15 C16 C17 N3 -0.22(17) . . . . ?
C2 C6 N1 C5 0.59(19) . . . . ?
C4 C5 N1 C6 -0.11(18) . . . . ?
C7 C5 N1 C6 179.53(11) . . . . ?
C10 C11 N2 C7 -1.00(19) . . . . ?
C8 C7 N2 C11 0.99(18) . . . . ?
C5 C7 N2 C11 -179.82(11) . . . . ?
C16 C17 N3 C14 0.53(16) . . . . ?
C16 C17 N3 C18 -177.10(15) . . . . ?
C15 C14 N3 C17 -0.63(15) . . . . ?
C13 C14 N3 C17 179.21(12) . . . . ?
C15 C14 N3 C18 176.96(15) . . . . ?
C13 C14 N3 C18 -3.2(2) . . . . ?

loop_
_cod_related_entry_id
_cod_related_entry_database
_cod_related_entry_code
1 ChemSpider 30659090
